data_4073403
loop_
_publ_author_name
'Yang, Yi'
'Liu, Bo'
'Lv, Kui'
'Gao, Wei'
'Cui, Dongmei'
'Chen, Xuesi'
'Jing, Xiabin'

_publ_section_title
;
 Pyrrolide-Supported Lanthanide Alkyl Complexes. Influence of Ligands on
 Molecular Structure and Catalytic Activity toward Isoprene Polymerization
;
_journal_issue 18
_journal_name_full Organometallics
_journal_page_first 4575
_journal_paper_doi 10.1021/om7003095
_journal_volume 26
_journal_year 2007
_chemical_formula_sum 'C30 H66 N4 Si4 Y2'
_chemical_formula_weight 773.05
_chemical_name_systematic
; 
 ? 
;
_space_group_IT_number 2
_symmetry_cell_setting triclinic
_symmetry_space_group_name_Hall '-P 1'
_symmetry_space_group_name_H-M 'P -1'
_atom_sites_solution_hydrogens geom
_atom_sites_solution_primary direct
_atom_sites_solution_secondary difmap
_audit_creation_method SHELXL-97
_cell_angle_alpha 77.9230(10)
_cell_angle_beta 84.3380(10)
_cell_angle_gamma 65.7770(10)
_cell_formula_units_Z 1
_cell_length_a 9.4442(8)
_cell_length_b 10.4910(9)
_cell_length_c 11.4717(10)
_cell_measurement_temperature 187(2)
_cell_volume 1013.49(15)
_computing_cell_refinement 'Bruker SMART'
_computing_data_collection 'Bruker SMART'
_computing_data_reduction 'Bruker SAINT'
_computing_molecular_graphics 'Bruker SHELXTL'
_computing_publication_material 'Bruker SHELXTL'
_computing_structure_refinement 'SHELXL-97 (Sheldrick, 1997)'
_computing_structure_solution 'SHELXS-97 (Sheldrick, 1990)'
_diffrn_ambient_temperature 187(2)
_diffrn_measured_fraction_theta_full 0.976
_diffrn_measured_fraction_theta_max 0.976
_diffrn_measurement_device_type 'CCD area detector'
_diffrn_measurement_method 'phi and omega scans'
_diffrn_radiation_monochromator graphite
_diffrn_radiation_source 'fine-focus sealed tube'
_diffrn_radiation_type MoK\a
_diffrn_radiation_wavelength 0.71073
_diffrn_reflns_av_R_equivalents 0.0876
_diffrn_reflns_av_sigmaI/netI 0.0746
_diffrn_reflns_limit_h_max 4
_diffrn_reflns_limit_h_min -11
_diffrn_reflns_limit_k_max 12
_diffrn_reflns_limit_k_min -12
_diffrn_reflns_limit_l_max 14
_diffrn_reflns_limit_l_min -14
_diffrn_reflns_number 5714
_diffrn_reflns_theta_full 26.04
_diffrn_reflns_theta_max 26.04
_diffrn_reflns_theta_min 1.82
_exptl_absorpt_coefficient_mu 2.990
_exptl_absorpt_correction_T_max 0.6972
_exptl_absorpt_correction_T_min 0.6151
_exptl_absorpt_correction_type multi-scan
_exptl_crystal_colour colorless
_exptl_crystal_density_diffrn 1.267
_exptl_crystal_density_method 'not measured'
_exptl_crystal_description block
_exptl_crystal_F_000 408
_exptl_crystal_size_max 0.18
_exptl_crystal_size_mid 0.15
_exptl_crystal_size_min 0.13
_refine_diff_density_max 0.961
_refine_diff_density_min -0.933
_refine_diff_density_rms 0.098
_refine_ls_extinction_method none
_refine_ls_goodness_of_fit_ref 0.996
_refine_ls_hydrogen_treatment constr
_refine_ls_matrix_type full
_refine_ls_number_parameters 189
_refine_ls_number_reflns 3900
_refine_ls_number_restraints 0
_refine_ls_restrained_S_all 0.996
_refine_ls_R_factor_all 0.0453
_refine_ls_R_factor_gt 0.0389
_refine_ls_shift/su_max 0.001
_refine_ls_shift/su_mean 0.000
_refine_ls_structure_factor_coef Fsqd
_refine_ls_weighting_details 'calc w=1/[\s^2^(Fo^2^)+(0.0541P)^2^+0.0000P] where P=(Fo^2^+2Fc^2^)/3'
_refine_ls_weighting_scheme calc
_refine_ls_wR_factor_gt 0.0966
_refine_ls_wR_factor_ref 0.0987
_reflns_number_gt 3323
_reflns_number_total 3900
_reflns_threshold_expression >2sigma(I)
_cod_data_source_file om7003095-file002.cif
_cod_data_source_block complex3a
_cod_depositor_comments
;
The following automatic conversions were performed:

'_symmetry_cell_setting' value 'Triclinic' changed to 'triclinic'
according to /home/saulius/struct/CIF-dictionaries/cif_core.dic
dictionary named 'cif_core.dic' version 2.4.1 from
2010-06-29.

'_exptl_absorpt_correction_type' value 'Multi-scan'
changed to 'multi-scan' according to
/home/saulius/struct/CIF-dictionaries/cif_core.dic dictionary named
'cif_core.dic' version 2.4.1 from 2010-06-29.

Automatic conversion script
Id: cif_fix_values 1715 2011-07-08 13:25:40Z adriana 
;
_cod_original_sg_symbol_H-M P-1
_cod_database_code 4073403

loop_
_symmetry_equiv_pos_as_xyz
'x, y, z'
'-x, -y, -z'

loop_
_atom_site_label
_atom_site_type_symbol
_atom_site_fract_x
_atom_site_fract_y
_atom_site_fract_z
_atom_site_U_iso_or_equiv
_atom_site_adp_type
_atom_site_occupancy
_atom_site_symmetry_multiplicity
_atom_site_calc_flag
_atom_site_refinement_flags
Y Y 0.11616(3) 0.08949(3) 0.86348(2) 0.02351(11) Uani 1 1 d .
Si1 Si 0.21614(11) 0.39292(10) 0.68290(8) 0.0301(2) Uani 1 1 d .
Si2 Si 0.47607(11) -0.18800(10) 0.76442(8) 0.0322(2) Uani 1 1 d .
N1 N -0.0313(3) 0.1066(3) 1.0807(2) 0.0237(5) Uani 1 1 d .
N2 N 0.1229(3) -0.1267(3) 1.2532(2) 0.0286(6) Uani 1 1 d .
C1 C 0.1206(4) 0.0776(3) 1.1028(2) 0.0249(6) Uani 1 1 d .
C2 C 0.1562(4) 0.1940(4) 1.0517(3) 0.0301(7) Uani 1 1 d .
H2 H 0.2512 0.2006 1.0534 0.036 Uiso 1 1 calc R
C3 C 0.0189(4) 0.2999(3) 0.9967(3) 0.0320(7) Uani 1 1 d .
H3 H 0.0060 0.3900 0.9551 0.038 Uiso 1 1 calc R
C4 C -0.0926(4) 0.2437(3) 1.0167(2) 0.0268(7) Uani 1 1 d .
H4 H -0.1945 0.2916 0.9906 0.032 Uiso 1 1 calc R
C5 C 0.2193(4) -0.0656(3) 1.1710(3) 0.0294(7) Uani 1 1 d .
H5A H 0.2747 -0.1288 1.1158 0.035 Uiso 1 1 calc R
H5B H 0.2953 -0.0567 1.2162 0.035 Uiso 1 1 calc R
C6 C 0.0742(4) -0.0537(4) 1.3566(3) 0.0386(8) Uani 1 1 d .
H6A H 0.1641 -0.0714 1.4003 0.058 Uiso 1 1 calc R
H6B H 0.0063 -0.0890 1.4076 0.058 Uiso 1 1 calc R
H6C H 0.0207 0.0468 1.3290 0.058 Uiso 1 1 calc R
C7 C 0.2184(5) -0.2782(4) 1.2976(3) 0.0472(10) Uani 1 1 d .
H7A H 0.2504 -0.3280 1.2320 0.071 Uiso 1 1 calc R
H7B H 0.1586 -0.3185 1.3537 0.071 Uiso 1 1 calc R
H7C H 0.3084 -0.2867 1.3362 0.071 Uiso 1 1 calc R
C8 C 0.3835(4) -0.0771(4) 0.8781(3) 0.0385(8) Uani 1 1 d .
H8A H 0.4450 -0.0235 0.8823 0.046 Uiso 1 1 calc R
H8B H 0.3939 -0.1414 0.9541 0.046 Uiso 1 1 calc R
C9 C 0.1710(5) 0.2366(4) 0.6902(3) 0.0392(8) Uani 1 1 d .
H9A H 0.2575 0.1719 0.6501 0.047 Uiso 1 1 calc R
H9B H 0.0824 0.2696 0.6390 0.047 Uiso 1 1 calc R
C10 C 0.5922(5) -0.3770(4) 0.8344(4) 0.0567(11) Uani 1 1 d .
H10A H 0.6738 -0.3810 0.8806 0.085 Uiso 1 1 calc R
H10B H 0.6365 -0.4326 0.7732 0.085 Uiso 1 1 calc R
H10C H 0.5258 -0.4144 0.8853 0.085 Uiso 1 1 calc R
C11 C 0.3289(5) -0.1940(6) 0.6702(4) 0.0572(11) Uani 1 1 d .
H11A H 0.2528 -0.2181 0.7207 0.086 Uiso 1 1 calc R
H11B H 0.3796 -0.2644 0.6212 0.086 Uiso 1 1 calc R
H11C H 0.2788 -0.1026 0.6205 0.086 Uiso 1 1 calc R
C12 C 0.6070(5) -0.1227(4) 0.6593(3) 0.0464(9) Uani 1 1 d .
H12A H 0.5539 -0.0225 0.6304 0.070 Uiso 1 1 calc R
H12B H 0.6352 -0.1720 0.5933 0.070 Uiso 1 1 calc R
H12C H 0.6989 -0.1403 0.7002 0.070 Uiso 1 1 calc R
C13 C 0.3317(5) 0.3768(5) 0.8133(3) 0.0465(10) Uani 1 1 d .
H13A H 0.2628 0.4045 0.8794 0.070 Uiso 1 1 calc R
H13B H 0.3869 0.4376 0.7918 0.070 Uiso 1 1 calc R
H13C H 0.4044 0.2800 0.8354 0.070 Uiso 1 1 calc R
C14 C 0.0374(5) 0.5595(4) 0.6753(4) 0.0550(11) Uani 1 1 d .
H14A H -0.0169 0.5764 0.6034 0.083 Uiso 1 1 calc R
H14B H 0.0652 0.6378 0.6755 0.083 Uiso 1 1 calc R
H14C H -0.0284 0.5502 0.7430 0.083 Uiso 1 1 calc R
C15 C 0.3379(5) 0.4187(5) 0.5483(3) 0.0473(10) Uani 1 1 d .
H15A H 0.4341 0.3365 0.5512 0.071 Uiso 1 1 calc R
H15B H 0.3587 0.5012 0.5471 0.071 Uiso 1 1 calc R
H15C H 0.2832 0.4317 0.4776 0.071 Uiso 1 1 calc R

loop_
_atom_site_aniso_label
_atom_site_aniso_U_11
_atom_site_aniso_U_22
_atom_site_aniso_U_33
_atom_site_aniso_U_23
_atom_site_aniso_U_13
_atom_site_aniso_U_12
Y 0.03190(18) 0.02157(17) 0.02161(16) -0.00467(11) 0.00029(11) -0.01508(13)
Si1 0.0339(5) 0.0279(5) 0.0308(4) 0.0005(4) -0.0011(4) -0.0173(4)
Si2 0.0315(5) 0.0346(5) 0.0346(5) -0.0141(4) 0.0022(4) -0.0141(4)
N1 0.0289(14) 0.0223(13) 0.0222(12) -0.0063(10) 0.0008(10) -0.0119(11)
N2 0.0349(15) 0.0236(14) 0.0264(13) 0.0004(11) -0.0056(11) -0.0119(13)
C1 0.0333(17) 0.0267(16) 0.0199(13) -0.0076(12) 0.0013(12) -0.0161(14)
C2 0.0408(19) 0.0336(18) 0.0272(15) -0.0100(13) 0.0027(13) -0.0249(16)
C3 0.053(2) 0.0203(16) 0.0295(15) -0.0062(13) 0.0024(15) -0.0216(16)
C4 0.0312(17) 0.0203(15) 0.0270(15) -0.0054(12) -0.0021(13) -0.0075(14)
C5 0.0305(17) 0.0322(18) 0.0265(15) -0.0043(13) -0.0032(13) -0.0135(15)
C6 0.045(2) 0.048(2) 0.0269(16) -0.0064(15) -0.0024(15) -0.0232(19)
C7 0.051(2) 0.030(2) 0.049(2) 0.0076(17) -0.0138(18) -0.0096(18)
C8 0.037(2) 0.043(2) 0.0356(18) -0.0119(15) -0.0002(15) -0.0137(17)
C9 0.053(2) 0.042(2) 0.0294(16) -0.0039(15) 0.0024(15) -0.0283(19)
C10 0.075(3) 0.036(2) 0.062(2) -0.0110(19) -0.005(2) -0.023(2)
C11 0.048(2) 0.083(3) 0.053(2) -0.037(2) 0.0036(19) -0.028(3)
C12 0.055(2) 0.050(2) 0.044(2) -0.0167(17) 0.0074(18) -0.029(2)
C13 0.053(2) 0.058(3) 0.0403(19) -0.0048(18) -0.0030(17) -0.036(2)
C14 0.048(2) 0.042(2) 0.065(3) -0.007(2) -0.005(2) -0.008(2)
C15 0.060(3) 0.060(3) 0.0352(18) -0.0040(17) 0.0064(17) -0.041(2)

loop_
_atom_type_symbol
_atom_type_description
_atom_type_scat_dispersion_real
_atom_type_scat_dispersion_imag
_atom_type_scat_source
C C 0.0033 0.0016 'International Tables Vol C Tables 4.2.6.8 and 6.1.1.4'
H H 0.0000 0.0000 'International Tables Vol C Tables 4.2.6.8 and 6.1.1.4'
N N 0.0061 0.0033 'International Tables Vol C Tables 4.2.6.8 and 6.1.1.4'
Si Si 0.0817 0.0704 'International Tables Vol C Tables 4.2.6.8 and 6.1.1.4'
Y Y -2.7962 3.5667 'International Tables Vol C Tables 4.2.6.8 and 6.1.1.4'

loop_
_geom_angle_atom_site_label_1
_geom_angle_atom_site_label_2
_geom_angle_atom_site_label_3
_geom_angle
_geom_angle_site_symmetry_1
_geom_angle_site_symmetry_3
C9 Y C8 91.99(13) . .
C9 Y N1 140.83(10) . 2_557
C8 Y N1 90.35(11) . 2_557
C9 Y N2 85.15(10) . 2_557
C8 Y N2 135.58(11) . 2_557
N1 Y N2 66.55(8) 2_557 2_557
C9 Y C1 134.11(11) . .
C8 Y C1 87.38(10) . .
N1 Y C1 85.06(8) 2_557 .
N2 Y C1 125.07(9) 2_557 .
C9 Y N1 141.09(11) . .
C8 Y N1 112.65(9) . .
N1 Y N1 71.47(9) 2_557 .
N2 Y N1 95.90(8) 2_557 .
C1 Y N1 29.21(8) . .
C9 Y C4 112.85(11) . .
C8 Y C4 134.34(10) . .
N1 Y C4 92.51(9) 2_557 .
N2 Y C4 86.14(9) 2_557 .
C1 Y C4 47.62(9) . .
N1 Y C4 29.21(8) . .
C9 Y C2 104.56(11) . .
C8 Y C2 89.50(11) . .
N1 Y C2 114.56(8) 2_557 .
N2 Y C2 134.12(10) 2_557 .
C1 Y C2 29.59(9) . .
N1 Y C2 49.13(8) . .
C4 Y C2 48.48(10) . .
C9 Y C3 93.36(11) . .
C8 Y C3 117.93(11) . .
N1 Y C3 119.62(8) 2_557 .
N2 Y C3 106.49(10) 2_557 .
C1 Y C3 48.51(9) . .
N1 Y C3 48.93(8) . .
C4 Y C3 29.26(9) . .
C2 Y C3 29.91(10) . .
C9 Si1 C14 111.85(19) . .
C9 Si1 C15 111.71(18) . .
C14 Si1 C15 107.00(19) . .
C9 Si1 C13 112.76(16) . .
C14 Si1 C13 108.0(2) . .
C15 Si1 C13 105.12(17) . .
C8 Si2 C11 111.68(18) . .
C8 Si2 C10 111.40(18) . .
C11 Si2 C10 105.8(2) . .
C8 Si2 C12 113.16(17) . .
C11 Si2 C12 106.35(19) . .
C10 Si2 C12 108.0(2) . .
C1 N1 C4 106.2(2) . .
C1 N1 Y 117.44(19) . 2_557
C4 N1 Y 135.8(2) . 2_557
C1 N1 Y 75.01(15) . .
C4 N1 Y 75.43(16) . .
Y N1 Y 108.53(9) 2_557 .
C7 N2 C5 108.5(3) . .
C7 N2 C6 108.0(3) . .
C5 N2 C6 109.3(2) . .
C7 N2 Y 112.6(2) . 2_557
C5 N2 Y 107.62(16) . 2_557
C6 N2 Y 110.7(2) . 2_557
N1 C1 C2 110.3(3) . .
N1 C1 C5 118.9(3) . .
C2 C1 C5 130.7(3) . .
N1 C1 Y 75.78(15) . .
C2 C1 Y 75.72(16) . .
C5 C1 Y 114.3(2) . .
C1 C2 C3 106.2(3) . .
C1 C2 Y 74.69(17) . .
C3 C2 Y 75.23(17) . .
C1 C2 H2 126.9 . .
C3 C2 H2 126.9 . .
Y C2 H2 115.6 . .
C4 C3 C2 106.9(3) . .
C4 C3 Y 75.08(18) . .
C2 C3 Y 74.86(19) . .
C4 C3 H3 126.6 . .
C2 C3 H3 126.6 . .
Y C3 H3 115.8 . .
N1 C4 C3 110.4(3) . .
N1 C4 Y 75.37(17) . .
C3 C4 Y 75.67(18) . .
N1 C4 H4 124.8 . .
C3 C4 H4 124.8 . .
Y C4 H4 116.0 . .
N2 C5 C1 110.7(3) . .
N2 C5 H5A 109.5 . .
C1 C5 H5A 109.5 . .
N2 C5 H5B 109.5 . .
C1 C5 H5B 109.5 . .
H5A C5 H5B 108.1 . .
N2 C6 H6A 109.5 . .
N2 C6 H6B 109.5 . .
H6A C6 H6B 109.5 . .
N2 C6 H6C 109.5 . .
H6A C6 H6C 109.5 . .
H6B C6 H6C 109.5 . .
N2 C7 H7A 109.5 . .
N2 C7 H7B 109.5 . .
H7A C7 H7B 109.5 . .
N2 C7 H7C 109.5 . .
H7A C7 H7C 109.5 . .
H7B C7 H7C 109.5 . .
Si2 C8 Y 121.50(16) . .
Si2 C8 H8A 107.0 . .
Y C8 H8A 107.0 . .
Si2 C8 H8B 107.0 . .
Y C8 H8B 107.0 . .
H8A C8 H8B 106.7 . .
Si1 C9 Y 128.30(17) . .
Si1 C9 H9A 105.2 . .
Y C9 H9A 105.2 . .
Si1 C9 H9B 105.2 . .
Y C9 H9B 105.2 . .
H9A C9 H9B 105.9 . .
Si2 C10 H10A 109.5 . .
Si2 C10 H10B 109.5 . .
H10A C10 H10B 109.5 . .
Si2 C10 H10C 109.5 . .
H10A C10 H10C 109.5 . .
H10B C10 H10C 109.5 . .
Si2 C11 H11A 109.5 . .
Si2 C11 H11B 109.5 . .
H11A C11 H11B 109.5 . .
Si2 C11 H11C 109.5 . .
H11A C11 H11C 109.5 . .
H11B C11 H11C 109.5 . .
Si2 C12 H12A 109.5 . .
Si2 C12 H12B 109.5 . .
H12A C12 H12B 109.5 . .
Si2 C12 H12C 109.5 . .
H12A C12 H12C 109.5 . .
H12B C12 H12C 109.5 . .
Si1 C13 H13A 109.5 . .
Si1 C13 H13B 109.5 . .
H13A C13 H13B 109.5 . .
Si1 C13 H13C 109.5 . .
H13A C13 H13C 109.5 . .
H13B C13 H13C 109.5 . .
Si1 C14 H14A 109.5 . .
Si1 C14 H14B 109.5 . .
H14A C14 H14B 109.5 . .
Si1 C14 H14C 109.5 . .
H14A C14 H14C 109.5 . .
H14B C14 H14C 109.5 . .
Si1 C15 H15A 109.5 . .
Si1 C15 H15B 109.5 . .
H15A C15 H15B 109.5 . .
Si1 C15 H15C 109.5 . .
H15A C15 H15C 109.5 . .
H15B C15 H15C 109.5 . .

loop_
_geom_bond_atom_site_label_1
_geom_bond_atom_site_label_2
_geom_bond_distance
_geom_bond_site_symmetry_2
Y C9 2.402(3) .
Y C8 2.408(4) .
Y N1 2.446(2) 2_557
Y N2 2.588(3) 2_557
Y C1 2.725(3) .
Y N1 2.735(2) .
Y C4 2.735(3) .
Y C2 2.738(3) .
Y C3 2.743(3) .
Si1 C9 1.840(4) .
Si1 C14 1.859(4) .
Si1 C15 1.873(3) .
Si1 C13 1.877(4) .
Si2 C8 1.842(4) .
Si2 C11 1.871(4) .
Si2 C10 1.871(4) .
Si2 C12 1.873(4) .
N1 C1 1.377(4) .
N1 C4 1.379(4) .
N1 Y 2.446(2) 2_557
N2 C7 1.475(4) .
N2 C5 1.478(4) .
N2 C6 1.479(4) .
N2 Y 2.588(3) 2_557
C1 C2 1.395(4) .
C1 C5 1.497(4) .
C2 C3 1.414(5) .
C2 H2 0.9300 .
C3 C4 1.384(4) .
C3 H3 0.9300 .
C4 H4 0.9300 .
C5 H5A 0.9700 .
C5 H5B 0.9700 .
C6 H6A 0.9600 .
C6 H6B 0.9600 .
C6 H6C 0.9600 .
C7 H7A 0.9600 .
C7 H7B 0.9600 .
C7 H7C 0.9600 .
C8 H8A 0.9700 .
C8 H8B 0.9700 .
C9 H9A 0.9700 .
C9 H9B 0.9700 .
C10 H10A 0.9600 .
C10 H10B 0.9600 .
C10 H10C 0.9600 .
C11 H11A 0.9600 .
C11 H11B 0.9600 .
C11 H11C 0.9600 .
C12 H12A 0.9600 .
C12 H12B 0.9600 .
C12 H12C 0.9600 .
C13 H13A 0.9600 .
C13 H13B 0.9600 .
C13 H13C 0.9600 .
C14 H14A 0.9600 .
C14 H14B 0.9600 .
C14 H14C 0.9600 .
C15 H15A 0.9600 .
C15 H15B 0.9600 .
C15 H15C 0.9600 .
